data_1521086
loop_
_publ_author_name
'Guenther, W.'
'Paulus, W.'
'Schoellhorn, R.'

_publ_section_title
;
 Stacking disorder in a layered carbonate phase: the structure of La K O C
 O3
;
_journal_name_full 'Journal of Physics and Chemistry of Solids'
_journal_page_first 1945
_journal_page_last 1953
_journal_volume 61
_journal_year 2000
_chemical_formula_sum 'C K La O4'
_chemical_name_systematic 'La K O (C O3)'
_space_group_IT_number 129
_symmetry_space_group_name_Hall '-P 4a 2a'
_symmetry_space_group_name_H-M 'P 4/n m m :2'
_cell_angle_alpha 90
_cell_angle_beta 90
_cell_angle_gamma 90
_cell_formula_units_Z 2
_cell_length_a 4.0154
_cell_length_b 4.0154
_cell_length_c 12.3843
_cell_volume 199.677
_citation_journal_id_ASTM JPCSAW
_cod_data_source_file Guenther_JPCSAW_2000_1625.cif
_cod_data_source_block C1K1La1O4
_cod_original_cell_volume 199.6775
_cod_original_formula_sum 'C1 K1 La1 O4'
_cod_database_code 1521086

loop_
_symmetry_equiv_pos_as_xyz
x,y,z
-y+1/2,x,z
-x+1/2,-y+1/2,z
y,-x+1/2,z
x+1/2,-y,-z
y+1/2,x+1/2,-z
-x,y+1/2,-z
-y,-x,-z
-x,-y,-z
y-1/2,-x,-z
x-1/2,y-1/2,-z
-y,x-1/2,-z
-x-1/2,y,z
-y-1/2,-x-1/2,z
x,-y-1/2,z
y,x,z

loop_
_atom_site_label
_atom_site_type_symbol
_atom_site_fract_x
_atom_site_fract_y
_atom_site_fract_z
_atom_site_occupancy
_atom_site_U_iso_or_equiv
O3 O-2 0.25 0.25 0.6098 1 0.0
La1 La+3 0.25 0.25 0.1013 1 0.0
O1 O-2 0.25 0.528 0.765 0.5 0.0
C1 C+4 0.25 0.25 0.7123 1 0.0
O2 O-2 0.75 0.25 0 1 0.0
K1 K+1 0.25 0.25 0.3953 1 0.0
